data_7031436
loop_
_publ_author_name
'Davies, Laura H.'
'Harrington, Ross W.'
'Clegg, William'
'Higham, Lee J.'

_publ_section_title
;
 (B)R2BodPR2: highly fluorescent alternatives to PPh3 and PhPCy2.
;
_journal_issue 36
_journal_name_full 'Dalton transactions (Cambridge, England : 2003)'
_journal_page_first 13485
_journal_page_last 13499
_journal_paper_doi 10.1039/c4dt00704b
_journal_volume 43
_journal_year 2014
_chemical_formula_moiety 'C99 H93 Ag B2 F6 N4 O2 P2'
_chemical_formula_sum 'C99 H93 Ag B2 F6 N4 O2 P2'
_chemical_formula_weight 1676.20
_chemical_name_systematic
;
 ?
;
_space_group_crystal_system monoclinic
_space_group_IT_number 15
_space_group_name_Hall '-I 2ya'
_space_group_name_H-M_alt 'I 1 2/a 1'
_symmetry_space_group_name_Hall '-I 2ya'
_symmetry_space_group_name_H-M 'I 1 2/a 1'
_atom_sites_solution_hydrogens geom
_atom_sites_solution_primary direct
_atom_sites_solution_secondary difmap
_audit_creation_method SHELXL-2013
_cell_angle_alpha 90
_cell_angle_beta 93.976(5)
_cell_angle_gamma 90
_cell_formula_units_Z 4
_cell_length_a 17.8281(6)
_cell_length_b 16.4975(4)
_cell_length_c 28.2893(12)
_cell_measurement_reflns_used 5238
_cell_measurement_temperature 150(2)
_cell_measurement_theta_max 62.10
_cell_measurement_theta_min 1.56
_cell_volume 8300.4(5)
_computing_cell_refinement
;
CrysAlisPro, Oxford Diffraction Ltd.,
Version 1.171.33.66 (release 28-04-2010 CrysAlis171 .NET)
(compiled Apr 28 2010,14:27:37)
;
_computing_data_collection
;
CrysAlisPro, Oxford Diffraction Ltd.,
Version 1.171.33.66 (release 28-04-2010 CrysAlis171 .NET)
(compiled Apr 28 2010,14:27:37)
;
_computing_data_reduction
;
CrysAlisPro, Oxford Diffraction Ltd.,
Version 1.171.33.66 (release 28-04-2010 CrysAlis171 .NET)
(compiled Apr 28 2010,14:27:37)
;
_computing_molecular_graphics 'Bruker SHELXTL'
_computing_publication_material 'Bruker SHELXTL and local programs'
_computing_structure_refinement SHELXL-2013
_computing_structure_solution 'Bruker SHELXTL'
_diffrn_ambient_temperature 150(2)
_diffrn_detector_area_resol_mean 10.3968
_diffrn_measured_fraction_theta_full 0.854
_diffrn_measured_fraction_theta_max 0.979
_diffrn_measurement_device_type 'Oxford Diffraction Gemini A Ultra diffractometer'
_diffrn_measurement_method '\w scans'
_diffrn_radiation_type CuK\a
_diffrn_radiation_wavelength 1.54178
_diffrn_reflns_av_R_equivalents 0.0417
_diffrn_reflns_av_unetI/netI 0.0634
_diffrn_reflns_Laue_measured_fraction_full 0.854
_diffrn_reflns_Laue_measured_fraction_max 0.979
_diffrn_reflns_limit_h_max 9
_diffrn_reflns_limit_h_min -20
_diffrn_reflns_limit_k_max 17
_diffrn_reflns_limit_k_min -18
_diffrn_reflns_limit_l_max 31
_diffrn_reflns_limit_l_min -32
_diffrn_reflns_number 13509
_diffrn_reflns_point_group_measured_fraction_full 0.854
_diffrn_reflns_point_group_measured_fraction_max 0.979
_diffrn_reflns_theta_full 67.679
_diffrn_reflns_theta_max 62.171
_diffrn_reflns_theta_min 3.103
_diffrn_source 'Enhance Ultra (Cu) X-ray Source'
_exptl_absorpt_coefficient_mu 2.857
_exptl_absorpt_correction_T_max 0.760
_exptl_absorpt_correction_T_min 0.690
_exptl_absorpt_correction_type multi-scan
_exptl_absorpt_process_details
;
CrysAlisPro, Oxford Diffraction Ltd.,
Version 1.171.33.66 (release 28-04-2010 CrysAlis171 .NET)
(compiled Apr 28 2010,14:27:37)
Empirical absorption correction using spherical harmonics,
 implemented in SCALE3 ABSPACK scaling algorithm.
;
_exptl_crystal_colour red
_exptl_crystal_density_diffrn 1.341
_exptl_crystal_description block
_exptl_crystal_F_000 3488
_exptl_crystal_size_max 0.140
_exptl_crystal_size_mid 0.100
_exptl_crystal_size_min 0.100
_refine_diff_density_max 0.586
_refine_diff_density_min -0.541
_refine_diff_density_rms 0.068
_refine_ls_extinction_method none
_refine_ls_goodness_of_fit_ref 0.958
_refine_ls_hydrogen_treatment constr
_refine_ls_matrix_type full
_refine_ls_number_parameters 530
_refine_ls_number_reflns 6411
_refine_ls_number_restraints 0
_refine_ls_restrained_S_all 0.958
_refine_ls_R_factor_all 0.0742
_refine_ls_R_factor_gt 0.0476
_refine_ls_shift/su_max 0.002
_refine_ls_shift/su_mean 0.000
_refine_ls_structure_factor_coef Fsqd
_refine_ls_weighting_details
;
 w=1/[\s^2^(Fo^2^)+(0.0762P)^2^]
 where P=(Fo^2^+2Fc^2^)/3
;
_refine_ls_weighting_scheme calc
_refine_ls_wR_factor_gt 0.1163
_refine_ls_wR_factor_ref 0.1272
_reflns_Friedel_coverage 0.000
_reflns_number_gt 4535
_reflns_number_total 6411
_reflns_threshold_expression 'I > 2\s(I)'
_cod_data_source_file c4dt00704b2.cif
_cod_data_source_block ljh54
_cod_depositor_comments 'Adding full bibliography for 7031428--7031437.cif.'
_cod_database_code 7031436
_shelx_space_group_comment
;
The symmetry employed for this shelxl refinement is uniquely defined
by the following loop, which should always be used as a source of
symmetry information in preference to the above space-group names.
They are only intended as comments.
;
_shelx_estimated_absorpt_t_min 0.690
_shelx_estimated_absorpt_t_max 0.763
_shelxl_version_number 2013-2

loop_
_space_group_symop_operation_xyz
'x, y, z'
'-x+1/2, y, -z'
'x+1/2, y+1/2, z+1/2'
'-x+1, y+1/2, -z+1/2'
'-x, -y, -z'
'x-1/2, -y, z'
'-x+1/2, -y+1/2, -z+1/2'
'x, -y+1/2, z+1/2'

loop_
_atom_site_label
_atom_site_type_symbol
_atom_site_fract_x
_atom_site_fract_y
_atom_site_fract_z
_atom_site_U_iso_or_equiv
_atom_site_adp_type
_atom_site_occupancy
_atom_site_site_symmetry_order
_atom_site_calc_flag
_atom_site_refinement_flags_posn
_atom_site_refinement_flags_adp
_atom_site_refinement_flags_occupancy
Ag Ag 0.2500 0.59132(3) 0.5000 0.03745(16) Uani 1 2 d S T P
P P 0.34976(6) 0.64730(6) 0.45586(3) 0.0309(3) Uani 1 1 d . . .
N1 N 0.41104(17) 0.5821(2) 0.17440(10) 0.0293(7) Uani 1 1 d . . .
N2 N 0.43288(18) 0.4375(2) 0.19604(10) 0.0304(8) Uani 1 1 d . . .
B B 0.4562(3) 0.5042(3) 0.16009(15) 0.0309(11) Uani 1 1 d . . .
C1 C 0.3956(2) 0.6512(3) 0.14949(13) 0.0344(10) Uani 1 1 d . . .
C2 C 0.3711(2) 0.7120(3) 0.17962(13) 0.0348(10) Uani 1 1 d . . .
C3 C 0.3724(2) 0.6808(3) 0.22474(13) 0.0324(9) Uani 1 1 d . . .
C4 C 0.3966(2) 0.5984(3) 0.22189(12) 0.0297(9) Uani 1 1 d . . .
C5 C 0.3992(2) 0.5352(2) 0.25468(12) 0.0285(9) Uani 1 1 d . . .
C6 C 0.4128(2) 0.4549(2) 0.24201(12) 0.0298(9) Uani 1 1 d . . .
C7 C 0.4080(2) 0.3802(3) 0.26733(13) 0.0342(10) Uani 1 1 d . . .
C8 C 0.4268(2) 0.3194(3) 0.23636(13) 0.0386(10) Uani 1 1 d . . .
C9 C 0.4424(2) 0.3562(3) 0.19351(14) 0.0366(10) Uani 1 1 d . . .
C10 C 0.4006(3) 0.6603(3) 0.09732(13) 0.0471(12) Uani 1 1 d . . .
H10A H 0.4343 0.6187 0.0860 0.071 Uiso 1 1 calc R U .
H10B H 0.4204 0.7141 0.0905 0.071 Uiso 1 1 calc R U .
H10C H 0.3505 0.6539 0.0812 0.071 Uiso 1 1 calc R U .
C11 C 0.3482(3) 0.7965(3) 0.16351(15) 0.0433(11) Uani 1 1 d . . .
H11A H 0.3099 0.8171 0.1842 0.052 Uiso 1 1 calc R U .
H11B H 0.3245 0.7933 0.1309 0.052 Uiso 1 1 calc R U .
C12 C 0.4127(3) 0.8564(3) 0.16422(19) 0.0626(14) Uani 1 1 d . . .
H12A H 0.3933 0.9102 0.1551 0.094 Uiso 1 1 calc R U .
H12B H 0.4490 0.8389 0.1418 0.094 Uiso 1 1 calc R U .
H12C H 0.4375 0.8589 0.1962 0.094 Uiso 1 1 calc R U .
C13 C 0.3519(3) 0.7268(3) 0.26798(14) 0.0443(11) Uani 1 1 d . . .
H13A H 0.3375 0.7823 0.2590 0.067 Uiso 1 1 calc R U .
H13B H 0.3952 0.7282 0.2913 0.067 Uiso 1 1 calc R U .
H13C H 0.3097 0.6998 0.2819 0.067 Uiso 1 1 calc R U .
C14 C 0.3848(3) 0.3668(3) 0.31668(14) 0.0451(11) Uani 1 1 d . . .
H14A H 0.3937 0.3100 0.3257 0.068 Uiso 1 1 calc R U .
H14B H 0.3313 0.3794 0.3179 0.068 Uiso 1 1 calc R U .
H14C H 0.4144 0.4021 0.3387 0.068 Uiso 1 1 calc R U .
C15 C 0.4257(3) 0.2294(3) 0.24476(16) 0.0541(13) Uani 1 1 d . . .
H15A H 0.4705 0.2047 0.2317 0.065 Uiso 1 1 calc R U .
H15B H 0.4286 0.2190 0.2793 0.065 Uiso 1 1 calc R U .
C16 C 0.3563(4) 0.1900(4) 0.2223(2) 0.0841(19) Uani 1 1 d . . .
H16A H 0.3600 0.1311 0.2264 0.126 Uiso 1 1 calc R U .
H16B H 0.3514 0.2029 0.1885 0.126 Uiso 1 1 calc R U .
H16C H 0.3121 0.2101 0.2375 0.126 Uiso 1 1 calc R U .
C17 C 0.4706(3) 0.3139(3) 0.15106(14) 0.0454(11) Uani 1 1 d . . .
H17A H 0.5177 0.3391 0.1428 0.068 Uiso 1 1 calc R U .
H17B H 0.4330 0.3186 0.1242 0.068 Uiso 1 1 calc R U .
H17C H 0.4794 0.2565 0.1585 0.068 Uiso 1 1 calc R U .
C18 C 0.5456(2) 0.5224(3) 0.16986(14) 0.0409(11) Uani 1 1 d . . .
C19 C 0.5914(3) 0.4782(3) 0.20304(16) 0.0561(14) Uani 1 1 d . . .
H19 H 0.5697 0.4355 0.2201 0.067 Uiso 1 1 calc R U .
C20 C 0.6676(3) 0.4951(5) 0.2117(2) 0.083(2) Uani 1 1 d . . .
H20 H 0.6963 0.4631 0.2343 0.100 Uiso 1 1 calc R U .
C21 C 0.7023(3) 0.5547(5) 0.1894(2) 0.084(2) Uani 1 1 d . . .
H21 H 0.7544 0.5650 0.1960 0.101 Uiso 1 1 calc R U .
C22 C 0.6584(3) 0.6021(4) 0.1557(2) 0.081(2) Uani 1 1 d . . .
H22 H 0.6810 0.6451 0.1394 0.097 Uiso 1 1 calc R U .
C23 C 0.5815(3) 0.5850(3) 0.14652(17) 0.0556(13) Uani 1 1 d . . .
H23 H 0.5530 0.6168 0.1238 0.067 Uiso 1 1 calc R U .
C24 C 0.4288(2) 0.4742(2) 0.10701(12) 0.0307(9) Uani 1 1 d . . .
C25 C 0.3532(2) 0.4571(3) 0.09607(14) 0.0370(10) Uani 1 1 d . . .
H25 H 0.3181 0.4682 0.1190 0.044 Uiso 1 1 calc R U .
C26 C 0.3270(3) 0.4245(3) 0.05280(14) 0.0422(11) Uani 1 1 d . . .
H26 H 0.2751 0.4129 0.0464 0.051 Uiso 1 1 calc R U .
C27 C 0.3779(3) 0.4091(3) 0.01900(14) 0.0466(11) Uani 1 1 d . . .
H27 H 0.3607 0.3869 -0.0108 0.056 Uiso 1 1 calc R U .
C28 C 0.4524(3) 0.4255(3) 0.02817(14) 0.0406(11) Uani 1 1 d . . .
H28 H 0.4870 0.4147 0.0049 0.049 Uiso 1 1 calc R U .
C29 C 0.4776(2) 0.4583(3) 0.07186(13) 0.0350(10) Uani 1 1 d . . .
H29 H 0.5296 0.4700 0.0778 0.042 Uiso 1 1 calc R U .
C30 C 0.3874(2) 0.5549(2) 0.30555(12) 0.0283(9) Uani 1 1 d . . .
C31 C 0.3179(2) 0.5471(3) 0.32455(13) 0.0336(9) Uani 1 1 d . . .
H31 H 0.2764 0.5257 0.3056 0.040 Uiso 1 1 calc R U .
C32 C 0.3089(2) 0.5701(2) 0.37087(13) 0.0309(9) Uani 1 1 d . . .
H32 H 0.2614 0.5635 0.3838 0.037 Uiso 1 1 calc R U .
C33 C 0.3689(2) 0.6028(2) 0.39857(12) 0.0285(9) Uani 1 1 d . . .
C34 C 0.4387(2) 0.6077(2) 0.38028(13) 0.0306(9) Uani 1 1 d . . .
H34 H 0.4804 0.6280 0.3994 0.037 Uiso 1 1 calc R U .
C35 C 0.4481(2) 0.5830(2) 0.33406(12) 0.0298(9) Uani 1 1 d . . .
H35 H 0.4965 0.5854 0.3220 0.036 Uiso 1 1 calc R U .
C36 C 0.3371(2) 0.7541(2) 0.44055(14) 0.0328(9) Uani 1 1 d . . .
C37 C 0.3370(3) 0.8099(3) 0.47645(17) 0.0623(15) Uani 1 1 d . . .
H37 H 0.3440 0.7919 0.5083 0.075 Uiso 1 1 calc R U .
C38 C 0.3269(3) 0.8913(3) 0.4677(2) 0.0655(15) Uani 1 1 d . . .
H38 H 0.3279 0.9289 0.4931 0.079 Uiso 1 1 calc R U .
C39 C 0.3156(3) 0.9174(3) 0.42206(19) 0.0521(13) Uani 1 1 d . . .
H39 H 0.3089 0.9736 0.4156 0.063 Uiso 1 1 calc R U .
C40 C 0.3137(3) 0.8637(3) 0.38615(18) 0.0549(13) Uani 1 1 d . . .
H40 H 0.3048 0.8822 0.3545 0.066 Uiso 1 1 calc R U .
C41 C 0.3246(3) 0.7822(3) 0.39493(15) 0.0450(11) Uani 1 1 d . . .
H41 H 0.3234 0.7451 0.3692 0.054 Uiso 1 1 calc R U .
C42 C 0.4388(2) 0.6461(3) 0.49188(12) 0.0346(10) Uani 1 1 d . . .
C43 C 0.4952(2) 0.7029(3) 0.48761(14) 0.0406(11) Uani 1 1 d . . .
H43 H 0.4888 0.7447 0.4646 0.049 Uiso 1 1 calc R U .
C44 C 0.5605(3) 0.6991(3) 0.51661(16) 0.0520(13) Uani 1 1 d . . .
H44 H 0.5988 0.7384 0.5136 0.062 Uiso 1 1 calc R U .
C45 C 0.5702(3) 0.6386(3) 0.54992(15) 0.0538(13) Uani 1 1 d . . .
H45 H 0.6154 0.6357 0.5697 0.065 Uiso 1 1 calc R U .
C46 C 0.5148(3) 0.5828(3) 0.55434(15) 0.0512(12) Uani 1 1 d . . .
H46 H 0.5215 0.5410 0.5773 0.061 Uiso 1 1 calc R U .
C47 C 0.4493(3) 0.5865(3) 0.52581(14) 0.0425(11) Uani 1 1 d . . .
H47 H 0.4108 0.5476 0.5295 0.051 Uiso 1 1 calc R U .
O O 0.20927(19) 0.4767(2) 0.45225(10) 0.0517(8) Uani 1 1 d . . .
C48 C 0.2185(2) 0.4038(3) 0.45966(16) 0.0447(11) Uani 1 1 d . . .
C49 C 0.2500 0.3647(4) 0.5000 0.0529(18) Uani 1 2 d S T P
H49 H 0.2500 0.3071 0.5000 0.064 Uiso 1 2 calc R U P
C50 C 0.1922(4) 0.3514(4) 0.4171(2) 0.0655(15) Uani 1 1 d . . .
F1 F 0.2366(2) 0.3588(3) 0.38366(13) 0.1235(18) Uani 1 1 d . . .
F2 F 0.1248(2) 0.3686(3) 0.40147(14) 0.1135(16) Uani 1 1 d . . .
F3 F 0.1913(4) 0.2732(2) 0.42634(17) 0.150(2) Uani 1 1 d . . .

loop_
_atom_site_aniso_label
_atom_site_aniso_U_11
_atom_site_aniso_U_22
_atom_site_aniso_U_33
_atom_site_aniso_U_23
_atom_site_aniso_U_13
_atom_site_aniso_U_12
Ag 0.0493(3) 0.0351(3) 0.0293(2) 0.000 0.01259(18) 0.000
P 0.0422(6) 0.0313(6) 0.0199(5) -0.0009(4) 0.0071(4) 0.0019(5)
N1 0.0342(18) 0.036(2) 0.0177(15) -0.0017(14) 0.0022(13) 0.0019(16)
N2 0.0371(19) 0.0342(19) 0.0198(16) -0.0012(14) 0.0012(13) 0.0083(15)
B 0.034(3) 0.038(3) 0.021(2) -0.008(2) 0.0045(18) 0.001(2)
C1 0.036(2) 0.040(3) 0.027(2) 0.0030(18) 0.0014(17) 0.003(2)
C2 0.040(2) 0.035(2) 0.029(2) 0.0034(18) 0.0007(17) 0.007(2)
C3 0.034(2) 0.038(2) 0.026(2) 0.0004(18) 0.0045(16) 0.0033(19)
C4 0.030(2) 0.039(2) 0.0198(18) -0.0008(18) 0.0027(15) 0.0054(19)
C5 0.027(2) 0.038(2) 0.0212(18) 0.0015(17) 0.0037(15) 0.0033(18)
C6 0.033(2) 0.040(2) 0.0168(18) -0.0009(17) 0.0009(15) 0.0031(19)
C7 0.042(2) 0.037(2) 0.025(2) 0.0019(18) 0.0036(17) 0.0055(19)
C8 0.055(3) 0.035(2) 0.026(2) 0.0016(18) 0.0026(19) 0.006(2)
C9 0.044(3) 0.038(3) 0.028(2) -0.0044(19) -0.0012(18) 0.010(2)
C10 0.065(3) 0.053(3) 0.024(2) 0.006(2) 0.004(2) 0.002(3)
C11 0.054(3) 0.042(3) 0.034(2) 0.005(2) 0.005(2) 0.013(2)
C12 0.076(4) 0.050(3) 0.061(3) 0.010(3) -0.004(3) 0.002(3)
C13 0.061(3) 0.040(3) 0.033(2) 0.000(2) 0.012(2) 0.019(2)
C14 0.068(3) 0.040(3) 0.029(2) 0.0080(19) 0.010(2) 0.007(2)
C15 0.091(4) 0.036(3) 0.036(2) -0.001(2) 0.013(2) 0.009(3)
C16 0.138(6) 0.051(4) 0.063(4) 0.001(3) 0.010(4) -0.019(4)
C17 0.067(3) 0.038(3) 0.031(2) -0.0065(19) 0.006(2) 0.012(2)
C18 0.037(2) 0.056(3) 0.029(2) -0.017(2) 0.0030(18) 0.006(2)
C19 0.043(3) 0.077(4) 0.048(3) -0.023(3) -0.006(2) 0.011(3)
C20 0.044(4) 0.138(7) 0.065(4) -0.052(4) -0.018(3) 0.024(4)
C21 0.035(3) 0.148(7) 0.071(4) -0.069(5) 0.006(3) -0.002(4)
C22 0.060(4) 0.106(5) 0.081(4) -0.058(4) 0.036(3) -0.034(4)
C23 0.045(3) 0.068(4) 0.055(3) -0.022(3) 0.015(2) -0.013(3)
C24 0.038(2) 0.032(2) 0.0221(19) 0.0025(17) 0.0037(16) 0.0050(19)
C25 0.036(2) 0.043(3) 0.032(2) 0.0037(19) 0.0033(18) 0.005(2)
C26 0.040(2) 0.049(3) 0.037(2) -0.007(2) -0.0092(19) 0.006(2)
C27 0.064(3) 0.042(3) 0.032(2) -0.007(2) -0.012(2) 0.011(3)
C28 0.056(3) 0.041(3) 0.027(2) -0.0019(19) 0.0109(19) 0.005(2)
C29 0.036(2) 0.041(3) 0.028(2) -0.0012(18) 0.0056(17) 0.000(2)
C30 0.036(2) 0.026(2) 0.0232(19) -0.0003(16) 0.0039(17) 0.0049(18)
C31 0.036(2) 0.041(2) 0.024(2) -0.0026(18) 0.0034(17) 0.0042(19)
C32 0.031(2) 0.035(2) 0.028(2) -0.0003(17) 0.0079(16) 0.0032(18)
C33 0.041(2) 0.026(2) 0.0192(18) 0.0041(16) 0.0044(16) 0.0028(18)
C34 0.035(2) 0.032(2) 0.0246(19) 0.0006(17) 0.0018(16) -0.0011(18)
C35 0.034(2) 0.030(2) 0.0264(19) 0.0046(17) 0.0070(16) 0.0018(19)
C36 0.036(2) 0.030(2) 0.032(2) -0.0025(18) 0.0038(17) -0.0008(18)
C37 0.109(5) 0.041(3) 0.035(3) -0.009(2) -0.011(3) 0.012(3)
C38 0.093(4) 0.038(3) 0.063(3) -0.016(3) -0.010(3) 0.014(3)
C39 0.041(3) 0.031(3) 0.085(4) 0.010(3) 0.007(2) 0.002(2)
C40 0.067(3) 0.046(3) 0.054(3) 0.018(3) 0.020(2) 0.018(3)
C41 0.061(3) 0.039(3) 0.036(2) 0.005(2) 0.014(2) 0.013(2)
C42 0.051(3) 0.037(2) 0.0165(19) -0.0016(17) 0.0079(17) 0.007(2)
C43 0.047(3) 0.046(3) 0.028(2) 0.004(2) 0.001(2) -0.001(2)
C44 0.051(3) 0.064(3) 0.041(3) 0.004(2) 0.003(2) -0.012(3)
C45 0.052(3) 0.076(4) 0.033(2) 0.002(2) -0.007(2) 0.009(3)
C46 0.062(3) 0.057(3) 0.033(2) 0.008(2) -0.003(2) 0.011(3)
C47 0.052(3) 0.042(3) 0.033(2) 0.007(2) 0.003(2) 0.004(2)
O 0.074(2) 0.041(2) 0.0406(17) -0.0042(15) 0.0056(15) -0.0041(17)
C48 0.043(3) 0.041(3) 0.051(3) -0.011(2) 0.017(2) -0.006(2)
C49 0.052(4) 0.039(4) 0.069(5) 0.000 0.014(4) 0.000
C50 0.076(4) 0.057(4) 0.065(4) -0.021(3) 0.013(3) -0.013(3)
F1 0.097(3) 0.198(5) 0.082(2) -0.087(3) 0.047(2) -0.059(3)
F2 0.060(2) 0.177(4) 0.102(3) -0.071(3) -0.009(2) -0.001(2)
F3 0.264(6) 0.053(3) 0.126(4) -0.033(2) -0.029(4) -0.027(3)

loop_
_atom_type_symbol
_atom_type_description
_atom_type_scat_dispersion_real
_atom_type_scat_dispersion_imag
_atom_type_scat_source
C C 0.0181 0.0091 'International Tables Vol C Tables 4.2.6.8 and 6.1.1.4'
H H 0.0000 0.0000 'International Tables Vol C Tables 4.2.6.8 and 6.1.1.4'
B B 0.0090 0.0039 'International Tables Vol C Tables 4.2.6.8 and 6.1.1.4'
N N 0.0311 0.0180 'International Tables Vol C Tables 4.2.6.8 and 6.1.1.4'
O O 0.0492 0.0322 'International Tables Vol C Tables 4.2.6.8 and 6.1.1.4'
F F 0.0727 0.0534 'International Tables Vol C Tables 4.2.6.8 and 6.1.1.4'
P P 0.2955 0.4335 'International Tables Vol C Tables 4.2.6.8 and 6.1.1.4'
Ag Ag 0.1306 4.2820 'International Tables Vol C Tables 4.2.6.8 and 6.1.1.4'

loop_
_geom_angle_atom_site_label_1
_geom_angle_atom_site_label_2
_geom_angle_atom_site_label_3
_geom_angle
_geom_angle_site_symmetry_1
_geom_angle_site_symmetry_3
P Ag P 135.24(5) . 2_556
P Ag O 102.34(8) . .
P Ag O 112.62(8) 2_556 .
P Ag O 102.34(8) 2_556 2_556
P Ag O 112.63(8) . 2_556
O Ag O 76.40(15) . 2_556
Ag P C33 119.40(13) . .
Ag P C36 114.02(13) . .
Ag P C42 110.39(13) . .
C33 P C36 101.79(17) . .
C33 P C42 106.33(17) . .
C36 P C42 103.39(19) . .
B N1 C1 129.5(3) . .
B N1 C4 121.8(3) . .
C1 N1 C4 106.9(3) . .
B N2 C6 123.5(3) . .
B N2 C9 128.2(3) . .
C6 N2 C9 107.0(3) . .
N1 B N2 103.9(3) . .
N1 B C18 108.4(3) . .
N1 B C24 111.0(3) . .
N2 B C18 108.6(3) . .
N2 B C24 108.0(3) . .
C18 B C24 116.2(3) . .
N1 C1 C2 110.2(3) . .
N1 C1 C10 125.0(4) . .
C2 C1 C10 124.8(4) . .
C1 C2 C3 108.0(4) . .
C1 C2 C11 124.3(4) . .
C3 C2 C11 127.6(4) . .
C2 C3 C4 106.8(3) . .
C2 C3 C13 125.2(4) . .
C4 C3 C13 128.0(3) . .
N1 C4 C3 108.1(3) . .
N1 C4 C5 119.4(4) . .
C3 C4 C5 132.0(3) . .
C4 C5 C6 122.4(3) . .
C4 C5 C30 118.3(3) . .
C6 C5 C30 119.3(3) . .
N2 C6 C5 119.5(3) . .
N2 C6 C7 108.4(3) . .
C5 C6 C7 132.1(3) . .
C6 C7 C8 106.3(3) . .
C6 C7 C14 128.5(4) . .
C8 C7 C14 125.1(4) . .
C7 C8 C9 107.7(4) . .
C7 C8 C15 127.4(4) . .
C9 C8 C15 124.8(4) . .
N2 C9 C8 110.5(3) . .
N2 C9 C17 123.4(4) . .
C8 C9 C17 126.0(4) . .
C1 C10 H10A 109.5 . .
C1 C10 H10B 109.5 . .
C1 C10 H10C 109.5 . .
H10A C10 H10B 109.5 . .
H10A C10 H10C 109.5 . .
H10B C10 H10C 109.5 . .
C2 C11 H11A 108.7 . .
C2 C11 H11B 108.7 . .
C2 C11 C12 114.1(4) . .
H11A C11 H11B 107.6 . .
H11A C11 C12 108.7 . .
H11B C11 C12 108.7 . .
C11 C12 H12A 109.5 . .
C11 C12 H12B 109.5 . .
C11 C12 H12C 109.5 . .
H12A C12 H12B 109.5 . .
H12A C12 H12C 109.5 . .
H12B C12 H12C 109.5 . .
C3 C13 H13A 109.5 . .
C3 C13 H13B 109.5 . .
C3 C13 H13C 109.5 . .
H13A C13 H13B 109.5 . .
H13A C13 H13C 109.5 . .
H13B C13 H13C 109.5 . .
C7 C14 H14A 109.5 . .
C7 C14 H14B 109.5 . .
C7 C14 H14C 109.5 . .
H14A C14 H14B 109.5 . .
H14A C14 H14C 109.5 . .
H14B C14 H14C 109.5 . .
C8 C15 H15A 109.1 . .
C8 C15 H15B 109.1 . .
C8 C15 C16 112.4(4) . .
H15A C15 H15B 107.9 . .
H15A C15 C16 109.1 . .
H15B C15 C16 109.1 . .
C15 C16 H16A 109.5 . .
C15 C16 H16B 109.5 . .
C15 C16 H16C 109.5 . .
H16A C16 H16B 109.5 . .
H16A C16 H16C 109.5 . .
H16B C16 H16C 109.5 . .
C9 C17 H17A 109.5 . .
C9 C17 H17B 109.5 . .
C9 C17 H17C 109.5 . .
H17A C17 H17B 109.5 . .
H17A C17 H17C 109.5 . .
H17B C17 H17C 109.5 . .
B C18 C19 122.3(4) . .
B C18 C23 122.0(4) . .
C19 C18 C23 115.7(4) . .
C18 C19 H19 119.0 . .
C18 C19 C20 121.9(6) . .
H19 C19 C20 119.0 . .
C19 C20 H20 118.7 . .
C19 C20 C21 122.6(6) . .
H20 C20 C21 118.7 . .
C20 C21 H21 121.1 . .
C20 C21 C22 117.9(6) . .
H21 C21 C22 121.1 . .
C21 C22 H22 120.1 . .
C21 C22 C23 119.7(6) . .
H22 C22 C23 120.1 . .
C18 C23 C22 122.1(6) . .
C18 C23 H23 118.9 . .
C22 C23 H23 118.9 . .
B C24 C25 119.5(3) . .
B C24 C29 123.8(4) . .
C25 C24 C29 116.6(4) . .
C24 C25 H25 118.8 . .
C24 C25 C26 122.4(4) . .
H25 C25 C26 118.8 . .
C25 C26 H26 120.5 . .
C25 C26 C27 118.9(4) . .
H26 C26 C27 120.5 . .
C26 C27 H27 119.7 . .
C26 C27 C28 120.5(4) . .
H27 C27 C28 119.7 . .
C27 C28 H28 120.1 . .
C27 C28 C29 119.7(4) . .
H28 C28 C29 120.1 . .
C24 C29 C28 121.8(4) . .
C24 C29 H29 119.1 . .
C28 C29 H29 119.1 . .
C5 C30 C31 122.5(3) . .
C5 C30 C35 118.3(3) . .
C31 C30 C35 119.2(3) . .
C30 C31 H31 119.8 . .
C30 C31 C32 120.4(4) . .
H31 C31 C32 119.8 . .
C31 C32 H32 119.9 . .
C31 C32 C33 120.2(4) . .
H32 C32 C33 119.9 . .
P C33 C32 118.1(3) . .
P C33 C34 122.4(3) . .
C32 C33 C34 119.3(3) . .
C33 C34 H34 119.8 . .
C33 C34 C35 120.4(4) . .
H34 C34 C35 119.8 . .
C30 C35 C34 120.3(4) . .
C30 C35 H35 119.8 . .
C34 C35 H35 119.8 . .
P C36 C37 118.7(3) . .
P C36 C41 123.9(3) . .
C37 C36 C41 117.4(4) . .
C36 C37 H37 119.0 . .
C36 C37 C38 122.0(5) . .
H37 C37 C38 119.0 . .
C37 C38 H38 120.4 . .
C37 C38 C39 119.3(5) . .
H38 C38 C39 120.4 . .
C38 C39 H39 120.0 . .
C38 C39 C40 120.1(5) . .
H39 C39 C40 120.0 . .
C39 C40 H40 119.7 . .
C39 C40 C41 120.7(5) . .
H40 C40 C41 119.7 . .
C36 C41 C40 120.6(4) . .
C36 C41 H41 119.7 . .
C40 C41 H41 119.7 . .
P C42 C43 123.5(3) . .
P C42 C47 117.9(3) . .
C43 C42 C47 118.6(4) . .
C42 C43 H43 119.8 . .
C42 C43 C44 120.4(4) . .
H43 C43 C44 119.8 . .
C43 C44 H44 119.9 . .
C43 C44 C45 120.2(5) . .
H44 C44 C45 119.9 . .
C44 C45 H45 120.2 . .
C44 C45 C46 119.7(4) . .
H45 C45 C46 120.2 . .
C45 C46 H46 119.7 . .
C45 C46 C47 120.5(5) . .
H46 C46 C47 119.7 . .
C42 C47 C46 120.7(5) . .
C42 C47 H47 119.6 . .
C46 C47 H47 119.6 . .
Ag O C48 129.9(3) . .
O C48 C49 129.3(5) . .
O C48 C50 112.9(4) . .
C49 C48 C50 117.8(5) . .
C48 C49 C48 124.9(6) . 2_556
C48 C49 H49 117.5 . .
C48 C49 H49 117.5 2_556 .
C48 C50 F1 110.9(5) . .
C48 C50 F2 112.1(5) . .
C48 C50 F3 113.9(5) . .
F1 C50 F2 109.6(5) . .
F1 C50 F3 104.8(5) . .
F2 C50 F3 105.1(5) . .

loop_
_geom_bond_atom_site_label_1
_geom_bond_atom_site_label_2
_geom_bond_distance
_geom_bond_site_symmetry_2
Ag P 2.4255(10) .
Ag P 2.4254(10) 2_556
Ag O 2.407(3) .
Ag O 2.407(3) 2_556
P C33 1.833(4) .
P C36 1.824(4) .
P C42 1.825(4) .
N1 B 1.584(5) .
N1 C1 1.358(5) .
N1 C4 1.411(4) .
N2 B 1.574(6) .
N2 C6 1.403(4) .
N2 C9 1.354(5) .
B C18 1.627(6) .
B C24 1.624(5) .
C1 C2 1.406(6) .
C1 C10 1.492(5) .
C2 C3 1.375(5) .
C2 C11 1.513(6) .
C3 C4 1.431(6) .
C3 C13 1.506(5) .
C4 C5 1.394(5) .
C5 C6 1.397(5) .
C5 C30 1.504(5) .
C6 C7 1.432(6) .
C7 C8 1.388(6) .
C7 C14 1.499(5) .
C8 C9 1.401(6) .
C8 C15 1.503(6) .
C9 C17 1.505(5) .
C10 H10A 0.980 .
C10 H10B 0.980 .
C10 H10C 0.980 .
C11 H11A 0.990 .
C11 H11B 0.990 .
C11 C12 1.515(7) .
C12 H12A 0.980 .
C12 H12B 0.980 .
C12 H12C 0.980 .
C13 H13A 0.980 .
C13 H13B 0.980 .
C13 H13C 0.980 .
C14 H14A 0.980 .
C14 H14B 0.980 .
C14 H14C 0.980 .
C15 H15A 0.990 .
C15 H15B 0.990 .
C15 C16 1.499(8) .
C16 H16A 0.980 .
C16 H16B 0.980 .
C16 H16C 0.980 .
C17 H17A 0.980 .
C17 H17B 0.980 .
C17 H17C 0.980 .
C18 C19 1.404(6) .
C18 C23 1.404(7) .
C19 H19 0.950 .
C19 C20 1.393(8) .
C20 H20 0.950 .
C20 C21 1.341(10) .
C21 H21 0.950 .
C21 C22 1.426(10) .
C22 H22 0.950 .
C22 C23 1.405(7) .
C23 H23 0.950 .
C24 C25 1.391(5) .
C24 C29 1.391(5) .
C25 H25 0.950 .
C25 C26 1.388(6) .
C26 H26 0.950 .
C26 C27 1.387(6) .
C27 H27 0.950 .
C27 C28 1.362(6) .
C28 H28 0.950 .
C28 C29 1.395(5) .
C29 H29 0.950 .
C30 C31 1.390(5) .
C30 C35 1.384(5) .
C31 H31 0.950 .
C31 C32 1.384(5) .
C32 H32 0.950 .
C32 C33 1.391(5) .
C33 C34 1.382(5) .
C34 H34 0.950 .
C34 C35 1.391(5) .
C35 H35 0.950 .
C36 C37 1.372(6) .
C36 C41 1.375(6) .
C37 H37 0.950 .
C37 C38 1.374(7) .
C38 H38 0.950 .
C38 C39 1.362(7) .
C39 H39 0.950 .
C39 C40 1.347(7) .
C40 H40 0.950 .
C40 C41 1.379(6) .
C41 H41 0.950 .
C42 C43 1.387(6) .
C42 C47 1.377(6) .
C43 H43 0.950 .
C43 C44 1.378(6) .
C44 H44 0.950 .
C44 C45 1.376(7) .
C45 H45 0.950 .
C45 C46 1.363(7) .
C46 H46 0.950 .
C46 C47 1.374(6) .
C47 H47 0.950 .
O C48 1.230(5) .
C48 C49 1.394(6) .
C48 C50 1.528(7) .
C49 C48 1.394(6) 2_556
C49 H49 0.950 .
C50 F1 1.281(6) .
C50 F2 1.285(7) .
C50 F3 1.316(7) .

loop_
_geom_torsion_atom_site_label_1
_geom_torsion_atom_site_label_2
_geom_torsion_atom_site_label_3
_geom_torsion_atom_site_label_4
_geom_torsion
_geom_torsion_site_symmetry_4
C6 N2 B N1 -29.7(4) .
C6 N2 B C18 85.6(4) .
C6 N2 B C24 -147.6(3) .
C9 N2 B N1 164.8(3) .
C9 N2 B C18 -79.9(5) .
C9 N2 B C24 46.9(5) .
C1 N1 B N2 -163.0(4) .
C1 N1 B C18 81.6(5) .
C1 N1 B C24 -47.2(5) .
C4 N1 B N2 34.1(4) .
C4 N1 B C18 -81.3(4) .
C4 N1 B C24 150.0(3) .
B N1 C1 C2 -165.1(4) .
B N1 C1 C10 17.4(6) .
C4 N1 C1 C2 -0.2(4) .
C4 N1 C1 C10 -177.8(4) .
N1 C1 C2 C3 1.0(5) .
N1 C1 C2 C11 -179.2(4) .
C10 C1 C2 C3 178.6(4) .
C10 C1 C2 C11 -1.6(7) .
C1 C2 C3 C4 -1.3(5) .
C1 C2 C3 C13 178.6(4) .
C11 C2 C3 C4 178.8(4) .
C11 C2 C3 C13 -1.2(7) .
B N1 C4 C3 165.7(3) .
B N1 C4 C5 -21.3(5) .
C1 N1 C4 C3 -0.6(4) .
C1 N1 C4 C5 172.5(3) .
C2 C3 C4 N1 1.2(4) .
C2 C3 C4 C5 -170.7(4) .
C13 C3 C4 N1 -178.8(4) .
C13 C3 C4 C5 9.4(7) .
N1 C4 C5 C6 -2.5(6) .
N1 C4 C5 C30 177.0(3) .
C3 C4 C5 C6 168.6(4) .
C3 C4 C5 C30 -11.9(6) .
C4 C5 C6 N2 7.3(6) .
C4 C5 C6 C7 -170.2(4) .
C30 C5 C6 N2 -172.2(3) .
C30 C5 C6 C7 10.3(6) .
B N2 C6 C5 12.0(5) .
B N2 C6 C7 -170.0(3) .
C9 N2 C6 C5 -179.9(4) .
C9 N2 C6 C7 -1.8(4) .
N2 C6 C7 C8 1.2(4) .
N2 C6 C7 C14 -176.8(4) .
C5 C6 C7 C8 178.9(4) .
C5 C6 C7 C14 1.0(7) .
C6 C7 C8 C9 -0.1(5) .
C6 C7 C8 C15 -175.9(4) .
C14 C7 C8 C9 177.9(4) .
C14 C7 C8 C15 2.1(7) .
B N2 C9 C8 169.2(4) .
B N2 C9 C17 -7.3(7) .
C6 N2 C9 C8 1.8(5) .
C6 N2 C9 C17 -174.7(4) .
C7 C8 C9 N2 -1.0(5) .
C7 C8 C9 C17 175.3(4) .
C15 C8 C9 N2 174.9(4) .
C15 C8 C9 C17 -8.8(7) .
C1 C2 C11 C12 -88.3(5) .
C3 C2 C11 C12 91.5(5) .
C7 C8 C15 C16 99.5(6) .
C9 C8 C15 C16 -75.7(6) .
N1 B C18 C19 117.0(4) .
N1 B C18 C23 -61.2(5) .
N2 B C18 C19 4.6(5) .
N2 B C18 C23 -173.5(4) .
C24 B C18 C19 -117.3(4) .
C24 B C18 C23 64.6(5) .
B C18 C19 C20 -178.9(4) .
C23 C18 C19 C20 -0.7(7) .
C18 C19 C20 C21 0.5(8) .
C19 C20 C21 C22 0.1(9) .
C20 C21 C22 C23 -0.5(8) .
C21 C22 C23 C18 0.4(7) .
B C18 C23 C22 178.5(4) .
C19 C18 C23 C22 0.2(6) .
N1 B C24 C25 -55.8(5) .
N1 B C24 C29 129.2(4) .
N2 B C24 C25 57.5(5) .
N2 B C24 C29 -117.5(4) .
C18 B C24 C25 179.7(4) .
C18 B C24 C29 4.8(6) .
B C24 C25 C26 -174.2(4) .
C29 C24 C25 C26 1.2(6) .
C24 C25 C26 C27 -0.7(6) .
C25 C26 C27 C28 0.2(7) .
C26 C27 C28 C29 -0.2(7) .
B C24 C29 C28 174.0(4) .
C25 C24 C29 C28 -1.1(6) .
C27 C28 C29 C24 0.7(6) .
C4 C5 C30 C31 96.5(5) .
C4 C5 C30 C35 -82.7(4) .
C6 C5 C30 C31 -84.0(5) .
C6 C5 C30 C35 96.9(4) .
C5 C30 C31 C32 -176.5(4) .
C35 C30 C31 C32 2.6(6) .
C30 C31 C32 C33 1.2(6) .
C31 C32 C33 P 170.1(3) .
C31 C32 C33 C34 -3.7(6) .
Ag P C33 C32 32.0(3) .
Ag P C33 C34 -154.3(3) .
C36 P C33 C32 -94.5(3) .
C36 P C33 C34 79.2(3) .
C42 P C33 C32 157.6(3) .
C42 P C33 C34 -28.7(4) .
P C33 C34 C35 -171.2(3) .
C32 C33 C34 C35 2.4(6) .
C5 C30 C35 C34 175.3(4) .
C31 C30 C35 C34 -3.9(6) .
C33 C34 C35 C30 1.4(6) .
Ag P C36 C37 63.3(4) .
Ag P C36 C41 -113.9(3) .
C33 P C36 C37 -166.7(4) .
C33 P C36 C41 16.0(4) .
C42 P C36 C37 -56.5(4) .
C42 P C36 C41 126.2(4) .
P C36 C37 C38 -179.3(5) .
C41 C36 C37 C38 -1.8(8) .
C36 C37 C38 C39 1.1(9) .
C37 C38 C39 C40 0.5(8) .
C38 C39 C40 C41 -1.2(8) .
P C36 C41 C40 178.4(4) .
C37 C36 C41 C40 1.1(7) .
C39 C40 C41 C36 0.4(8) .
Ag P C42 C43 -149.3(3) .
Ag P C42 C47 29.0(4) .
C33 P C42 C43 79.8(4) .
C33 P C42 C47 -101.9(3) .
C36 P C42 C43 -27.0(4) .
C36 P C42 C47 151.4(3) .
P C42 C43 C44 178.8(3) .
C47 C42 C43 C44 0.5(6) .
C42 C43 C44 C45 0.3(7) .
C43 C44 C45 C46 -0.5(7) .
C44 C45 C46 C47 0.0(8) .
C45 C46 C47 C42 0.7(7) .
P C42 C47 C46 -179.4(3) .
C43 C42 C47 C46 -1.0(6) .
Ag O C48 C49 6.1(7) .
Ag O C48 C50 -172.5(3) .
O C48 C49 C48 -3.4(4) 2_556
C50 C48 C49 C48 175.2(4) 2_556
O C48 C50 F1 71.4(6) .
O C48 C50 F2 -51.5(6) .
O C48 C50 F3 -170.7(5) .
C49 C48 C50 F1 -107.5(6) .
C49 C48 C50 F2 129.7(5) .
C49 C48 C50 F3 10.5(7) .
